data_9005581
loop_
_publ_author_name
'Cruciani, G.'
'Martucci, A.'
'Meneghini, C.'

_publ_section_title
;
 Dehydration dynamics of epistilbite by in situ time resolved synchrotron
 powder diffraction
 T = 528 K
;
_journal_name_full 'European Journal of Mineralogy'
_journal_page_first 257
_journal_page_last 266
_journal_paper_doi 10.1127/0935-1221/2003/0015-0257
_journal_volume 15
_journal_year 2003
_chemical_formula_sum 'Al0.726 Ca0.35 H4 O7.205 Si2.274'
_chemical_name_mineral Epistilbite
_space_group_IT_number 12
_symmetry_space_group_name_Hall '-C 2y'
_symmetry_space_group_name_H-M 'C 1 2/m 1'
_cell_angle_alpha 90
_cell_angle_beta 124.569
_cell_angle_gamma 90
_cell_formula_units_Z 8
_cell_length_a 9.0935
_cell_length_b 17.6912
_cell_length_c 10.2094
_cell_volume 1352.454
_database_code_amcsd 0006969
_diffrn_ambient_temperature 528
_exptl_crystal_density_diffrn 2.129
_cod_original_formula_sum 'Ca.35 (Al.726 Si2.274) O7.205 H4'
_cod_database_code 9005581

loop_
_space_group_symop_operation_xyz
x,y,z
1/2+x,1/2+y,z
x,-y,z
1/2+x,1/2-y,z
-x,y,-z
1/2-x,1/2+y,-z
-x,-y,-z
1/2-x,1/2-y,-z

loop_
_atom_site_label
_atom_site_fract_x
_atom_site_fract_y
_atom_site_fract_z
_atom_site_occupancy
_atom_site_U_iso_or_equiv
_atom_site_type_symbol
_atom_site_attached_hydrogens
Ca1 0.74600 0.00000 0.23780 0.41000 0.07700 Ca 0
Ca2 0.72500 0.00000 0.49680 0.29000 0.15500 Ca 0
AlT1 0.01020 0.08590 0.16830 0.24200 0.03500 Al 0
SiT1 0.01020 0.08590 0.16830 0.75800 0.03500 Si 0
AlT2 0.29260 0.20870 0.38500 0.24200 0.03500 Al 0
SiT2 0.29260 0.20870 0.38500 0.75800 0.03500 Si 0
AlT3 0.71640 0.19560 0.10360 0.24200 0.03500 Al 0
SiT3 0.71640 0.19560 0.10360 0.75800 0.03500 Si 0
O1 0.03990 0.00000 0.23310 1.00000 0.06800 O 0
O2 0.00000 0.07610 0.00000 1.00000 0.06800 O 0
O3 0.81520 0.11570 0.12820 1.00000 0.06800 O 0
O4 0.17170 0.13440 0.30800 1.00000 0.06800 O 0
O5 0.50000 0.17880 0.00000 1.00000 0.06800 O 0
O6 0.50000 0.17380 0.50000 1.00000 0.06800 O 0
O7 0.75000 0.25000 0.00000 1.00000 0.06800 O 0
O8 0.76540 0.21840 0.27930 1.00000 0.06800 O 0
O9 0.25000 0.25000 0.50000 1.00000 0.06800 O 0
Wat1 0.50000 0.00000 0.50000 0.83000 0.18600 O 2
Wat2 0.00000 0.10160 0.50000 0.66000 0.14000 O 2
Wat3 0.57700 0.08460 0.32050 0.49000 0.18800 O 2
Wat4 0.50000 0.00000 0.00000 0.71000 0.13000 O 2

loop_
_cod_changelog_entry_id
_cod_changelog_entry_author
_cod_changelog_entry_date
_cod_changelog_entry_text
1
;cod-tools version 3.8.0
Id: cif_guess_AMCSD_atom_types 9581 2023-05-17 12:35:41Z saulius
;
2023-05-18T11:39:30+03:00
;Derived atom types and hydrogen counts
from atom names that follow the AMCSD naming convention
(Wat == water, O-H == hydroxyl).
;

loop_
_cod_related_entry_id
_cod_related_entry_database
_cod_related_entry_code
1 AMCSD 0006969
